data_7713782
loop_
_publ_author_name
'Lamata, Pilar'
'Beard, Sophie'
'Grasa, Alejandro'
'Viguri, Fernando'
'Ricardo, Rodriguez Martinez'
'L\'opez, Jos\'e A.'
'Lahoz, Fernando J.'
'Garc\'ia-Ordu\~na, Pilar'
'Carmona, Daniel'

_publ_section_title
;
 Molecular hydrogen and water activation by transition metal frustrated
 Lewis pairs containing ruthenium or osmium components: catalytic
 hydrogenation assays
;
_journal_name_full 'Dalton Transactions'
_journal_paper_doi 10.1039/D3DT02339G
_journal_year 2023
_chemical_formula_moiety 'C32 H37 Cl N2 Os P S, F6 Sb'
_chemical_formula_sum 'C32 H37 Cl F6 N2 Os P S Sb'
_chemical_formula_weight 974.06
_space_group_crystal_system triclinic
_space_group_IT_number 2
_space_group_name_Hall '-P 1'
_space_group_name_H-M_alt 'P -1'
_atom_sites_solution_hydrogens mixed
_audit_creation_method SHELXL-2014
_audit_update_record
;
2023-02-06 deposited with the CCDC.	2023-08-24 downloaded from the CCDC.
;
_cell_angle_alpha 97.1740(10)
_cell_angle_beta 103.529(2)
_cell_angle_gamma 99.2620(10)
_cell_formula_units_Z 2
_cell_length_a 10.3781(9)
_cell_length_b 10.4833(9)
_cell_length_c 16.9677(15)
_cell_measurement_reflns_used 2936
_cell_measurement_temperature 100(2)
_cell_measurement_theta_max 27.345
_cell_measurement_theta_min 2.170
_cell_volume 1745.8(3)
_computing_cell_refinement 'SAINT+ in APEX2 v. 2008.4 (Bruker AXS, 2008)'
_computing_data_collection 'SMART in APEX2 v. 2008.4 (Bruker AXS, 2008)'
_computing_data_reduction 'SAINT+ in APEX2 v. 2008.4 (Bruker AXS, 2008)'
_computing_molecular_graphics 'XP program, SHELXTL v6.12, Bruker2000'
_computing_publication_material 'XCIF program, PLATON(Spek, 1998)'
_computing_structure_refinement 'SHELXL-2014 (Sheldrick, 2014)'
_computing_structure_solution 'SHELXS-2013 (Sheldrick, 2013)'
_diffrn_ambient_temperature 100(2)
_diffrn_detector_area_resol_mean 8.26
_diffrn_measured_fraction_theta_full 0.908
_diffrn_measured_fraction_theta_max 0.795
_diffrn_measurement_device_type 'Bruker APEX DUO CCD system'
_diffrn_measurement_method 'narrow \w frames'
_diffrn_radiation_monochromator graphite
_diffrn_radiation_source 'fine-focus sealed tube'
_diffrn_radiation_type MoK\a
_diffrn_radiation_wavelength 0.71073
_diffrn_reflns_av_R_equivalents 0.0549
_diffrn_reflns_av_unetI/netI 0.0910
_diffrn_reflns_Laue_measured_fraction_full 0.908
_diffrn_reflns_Laue_measured_fraction_max 0.795
_diffrn_reflns_limit_h_max 12
_diffrn_reflns_limit_h_min -14
_diffrn_reflns_limit_k_max 12
_diffrn_reflns_limit_k_min -14
_diffrn_reflns_limit_l_max 23
_diffrn_reflns_limit_l_min -18
_diffrn_reflns_number 17326
_diffrn_reflns_point_group_measured_fraction_full 0.908
_diffrn_reflns_point_group_measured_fraction_max 0.795
_diffrn_reflns_reduction_process
;
 Scaled and merged with Sortav
 R.H. Blessing, (1987) Cryst. Rev. 1, 3-58
 R.H. Blessing, (1989) J. Appl. Cryst. 22, 396-397
;
_diffrn_reflns_theta_full 25.000
_diffrn_reflns_theta_max 30.247
_diffrn_reflns_theta_min 1.997
_diffrn_standards_decay_% 0
_exptl_absorpt_coefficient_mu 4.649
_exptl_absorpt_correction_T_max 0.845
_exptl_absorpt_correction_T_min 0.590
_exptl_absorpt_correction_type multi-scan
_exptl_absorpt_process_details
;
 Absorption correction was carried out with SORTAV program.
 R.H. Blessing, Acta Cryst. (1995), A51, 33-38
;
_exptl_crystal_colour orange
_exptl_crystal_density_diffrn 1.853
_exptl_crystal_description prism
_exptl_crystal_F_000 944
_exptl_crystal_recrystallization_method 'Re-crystallisation from solvent: CH2Cl2/n-hexane'
_exptl_crystal_size_max 0.150
_exptl_crystal_size_mid 0.085
_exptl_crystal_size_min 0.075
_refine_diff_density_max 1.918
_refine_diff_density_min -1.775
_refine_diff_density_rms 0.164
_refine_ls_extinction_method none
_refine_ls_goodness_of_fit_ref 0.877
_refine_ls_hydrogen_treatment mixed
_refine_ls_matrix_type full
_refine_ls_number_parameters 416
_refine_ls_number_reflns 8271
_refine_ls_number_restraints 2
_refine_ls_restrained_S_all 0.877
_refine_ls_R_factor_all 0.0558
_refine_ls_R_factor_gt 0.0371
_refine_ls_shift/su_max 0.001
_refine_ls_shift/su_mean 0.000
_refine_ls_structure_factor_coef Fsqd
_refine_ls_weighting_details 'w=1/[\s^2^(Fo^2^)+(0.0186P)^2^] where P=(Fo^2^+2Fc^2^)/3'
_refine_ls_weighting_scheme calc
_refine_ls_wR_factor_gt 0.0665
_refine_ls_wR_factor_ref 0.0706
_reflns_Friedel_coverage 0.000
_reflns_number_gt 6087
_reflns_number_total 8271
_reflns_threshold_expression 'I > 2\s(I)'
_cod_data_source_file d3dt02339g4.cif
_cod_data_source_block cmpnd_2
_cod_database_code 7713782
_shelx_space_group_comment
;
The symmetry employed for this shelxl refinement is uniquely defined
by the following loop, which should always be used as a source of
symmetry information in preference to the above space-group names.
They are only intended as comments.
;
_shelxl_version_number 2014-3

loop_
_space_group_symop_operation_xyz
'x, y, z'
'-x, -y, -z'

loop_
_atom_site_label
_atom_site_type_symbol
_atom_site_fract_x
_atom_site_fract_y
_atom_site_fract_z
_atom_site_U_iso_or_equiv
_atom_site_adp_type
_atom_site_occupancy
_atom_site_site_symmetry_order
_atom_site_calc_flag
_atom_site_refinement_flags_posn
_atom_site_refinement_flags_adp
_atom_site_refinement_flags_occupancy
_atom_site_disorder_assembly
_atom_site_disorder_group
Os Os 0.60496(2) 0.86807(2) 0.36616(2) 0.01574(6) Uani 1 1 d . . . . .
Cl Cl 0.76411(12) 0.98105(13) 0.49255(7) 0.0204(3) Uani 1 1 d . . . . .
S S 0.55157(13) 1.07651(14) 0.33474(8) 0.0201(3) Uani 1 1 d . . . . .
P P 0.78731(13) 0.89351(14) 0.30707(7) 0.0161(3) Uani 1 1 d . . . . .
N1 N 0.7749(4) 1.1902(4) 0.2933(2) 0.0168(10) Uani 1 1 d D . . . .
H1N1 H 0.807(4) 1.227(5) 0.257(2) 0.020 Uiso 1 1 d D U . . .
N2 N 0.5680(4) 1.1955(4) 0.2093(2) 0.0180(10) Uani 1 1 d D . . . .
H1N2 H 0.482(2) 1.183(5) 0.204(3) 0.022 Uiso 1 1 d D U . . .
C1 C 0.3759(5) 0.7980(5) 0.3300(3) 0.0219(12) Uani 1 1 d . . . . .
C2 C 0.4335(5) 0.7289(5) 0.2761(3) 0.0224(13) Uani 1 1 d . . . . .
H2 H 0.4002 0.7242 0.2185 0.027 Uiso 1 1 calc R U . . .
C3 C 0.5409(5) 0.6660(5) 0.3066(3) 0.0206(12) Uani 1 1 d . . . . .
H3 H 0.5829 0.6249 0.2691 0.025 Uiso 1 1 calc R U . . .
C4 C 0.5879(5) 0.6624(5) 0.3916(3) 0.0197(12) Uani 1 1 d . . . . .
C5 C 0.5323(5) 0.7399(5) 0.4462(3) 0.0211(12) Uani 1 1 d . . . . .
H5 H 0.5679 0.7476 0.5039 0.025 Uiso 1 1 calc R U . . .
C6 C 0.4269(5) 0.8044(6) 0.4167(3) 0.0232(13) Uani 1 1 d . . . . .
H6 H 0.3895 0.8521 0.4542 0.028 Uiso 1 1 calc R U . . .
C7 C 0.2643(5) 0.8666(6) 0.2975(3) 0.0302(15) Uani 1 1 d . . . . .
H7A H 0.2773 0.8988 0.2476 0.045 Uiso 1 1 calc R U . . .
H7B H 0.2648 0.9407 0.3391 0.045 Uiso 1 1 calc R U . . .
H7C H 0.1774 0.8052 0.2845 0.045 Uiso 1 1 calc R U . . .
C8 C 0.6921(5) 0.5800(5) 0.4216(3) 0.0236(13) Uani 1 1 d . . . . .
H8 H 0.7554 0.5829 0.3853 0.028 Uiso 1 1 calc R U . . .
C9 C 0.6153(6) 0.4366(6) 0.4090(4) 0.0338(15) Uani 1 1 d . . . . .
H9A H 0.6801 0.3797 0.4243 0.051 Uiso 1 1 calc R U . . .
H9B H 0.5654 0.4081 0.3512 0.051 Uiso 1 1 calc R U . . .
H9C H 0.5519 0.4310 0.4437 0.051 Uiso 1 1 calc R U . . .
C10 C 0.7749(5) 0.6272(6) 0.5086(3) 0.0317(15) Uani 1 1 d . . . . .
H10A H 0.8157 0.7202 0.5153 0.047 Uiso 1 1 calc R U . . .
H10B H 0.8464 0.5764 0.5212 0.047 Uiso 1 1 calc R U . . .
H10C H 0.7167 0.6158 0.5462 0.047 Uiso 1 1 calc R U . . .
C11 C 0.7438(5) 0.8948(5) 0.1965(3) 0.0185(12) Uani 1 1 d . . . . .
C12 C 0.6108(5) 0.8856(5) 0.1520(3) 0.0207(12) Uani 1 1 d . . . . .
H12 H 0.5414 0.8821 0.1800 0.025 Uiso 1 1 calc R U . . .
C13 C 0.5781(6) 0.8814(6) 0.0683(3) 0.0276(14) Uani 1 1 d . . . . .
H13 H 0.4865 0.8737 0.0389 0.033 Uiso 1 1 calc R U . . .
C14 C 0.6784(6) 0.8882(6) 0.0268(3) 0.0320(15) Uani 1 1 d . . . . .
H14 H 0.6555 0.8853 -0.0310 0.038 Uiso 1 1 calc R U . . .
C15 C 0.8123(6) 0.8991(6) 0.0694(3) 0.0295(14) Uani 1 1 d . . . . .
H15 H 0.8810 0.9046 0.0409 0.035 Uiso 1 1 calc R U . . .
C16 C 0.8454(5) 0.9021(5) 0.1537(3) 0.0208(12) Uani 1 1 d . . . . .
H16 H 0.9370 0.9091 0.1829 0.025 Uiso 1 1 calc R U . . .
C17 C 0.8867(5) 0.7652(5) 0.3177(3) 0.0154(11) Uani 1 1 d . . . . .
C18 C 0.8706(5) 0.6628(5) 0.2532(3) 0.0214(12) Uani 1 1 d . . . . .
H18 H 0.8085 0.6602 0.2017 0.026 Uiso 1 1 calc R U . . .
C19 C 0.9452(5) 0.5644(6) 0.2640(3) 0.0262(13) Uani 1 1 d . . . . .
H19 H 0.9337 0.4950 0.2196 0.031 Uiso 1 1 calc R U . . .
C20 C 1.0353(5) 0.5664(6) 0.3380(3) 0.0269(13) Uani 1 1 d . . . . .
H20 H 1.0866 0.4993 0.3447 0.032 Uiso 1 1 calc R U . . .
C21 C 1.0504(5) 0.6664(5) 0.4022(3) 0.0230(13) Uani 1 1 d . . . . .
H21 H 1.1125 0.6682 0.4535 0.028 Uiso 1 1 calc R U . . .
C22 C 0.9757(5) 0.7650(5) 0.3929(3) 0.0193(12) Uani 1 1 d . . . . .
H22 H 0.9855 0.8324 0.4381 0.023 Uiso 1 1 calc R U . . .
C23 C 0.9187(5) 1.0407(5) 0.3504(3) 0.0198(12) Uani 1 1 d . . . . .
H23A H 0.9759 1.0268 0.4029 0.024 Uiso 1 1 calc R U . . .
H23B H 0.9769 1.0528 0.3122 0.024 Uiso 1 1 calc R U . . .
C24 C 0.8655(5) 1.1641(5) 0.3661(3) 0.0173(11) Uani 1 1 d . . . . .
H24A H 0.8169 1.1568 0.4096 0.021 Uiso 1 1 calc R U . . .
H24B H 0.9426 1.2392 0.3867 0.021 Uiso 1 1 calc R U . . .
C25 C 0.6408(5) 1.1581(5) 0.2750(3) 0.0176(11) Uani 1 1 d . . . . .
C26 C 0.6187(5) 1.2754(5) 0.1560(3) 0.0213(12) Uani 1 1 d . . . . .
C27 C 0.5668(5) 1.3882(6) 0.1423(3) 0.0246(13) Uani 1 1 d . . . . .
H27 H 0.5006 1.4120 0.1685 0.029 Uiso 1 1 calc R U . . .
C28 C 0.6137(5) 1.4650(6) 0.0899(3) 0.0293(14) Uani 1 1 d . . . . .
H28 H 0.5775 1.5408 0.0796 0.035 Uiso 1 1 calc R U . . .
C29 C 0.7119(6) 1.4338(6) 0.0523(3) 0.0309(15) Uani 1 1 d . . . . .
C30 C 0.7617(5) 1.3212(6) 0.0666(3) 0.0286(14) Uani 1 1 d . . . . .
H30 H 0.8296 1.2988 0.0415 0.034 Uiso 1 1 calc R U . . .
C31 C 0.7143(5) 1.2405(6) 0.1169(3) 0.0220(12) Uani 1 1 d . . . . .
H31 H 0.7471 1.1622 0.1245 0.026 Uiso 1 1 calc R U . . .
C32 C 0.7668(6) 1.5202(7) -0.0020(4) 0.0461(19) Uani 1 1 d . . . . .
H32A H 0.7119 1.5871 -0.0123 0.069 Uiso 1 1 calc R U . . .
H32B H 0.7634 1.4666 -0.0544 0.069 Uiso 1 1 calc R U . . .
H32C H 0.8606 1.5628 0.0255 0.069 Uiso 1 1 calc R U . . .
Sb Sb 0.84425(3) 0.74652(4) 0.80190(2) 0.02283(10) Uani 1 1 d . . . . .
F1 F 0.9888(3) 0.7226(3) 0.75651(19) 0.0321(8) Uani 1 1 d . . . . .
F2 F 0.7003(3) 0.7751(4) 0.8471(2) 0.0453(10) Uani 1 1 d . . . . .
F3 F 0.9637(4) 0.8119(5) 0.9042(2) 0.0665(13) Uani 1 1 d . . . . .
F4 F 0.7243(4) 0.6817(5) 0.7019(2) 0.0714(14) Uani 1 1 d . . . . .
F5 F 0.8308(4) 0.5786(4) 0.8270(3) 0.0723(14) Uani 1 1 d . . . . .
F6 F 0.8586(4) 0.9140(4) 0.7768(3) 0.0615(12) Uani 1 1 d . . . . .

loop_
_atom_site_aniso_label
_atom_site_aniso_U_11
_atom_site_aniso_U_22
_atom_site_aniso_U_33
_atom_site_aniso_U_23
_atom_site_aniso_U_13
_atom_site_aniso_U_12
Os 0.01504(11) 0.01578(13) 0.01857(10) 0.00608(8) 0.00572(8) 0.00481(9)
Cl 0.0208(7) 0.0229(8) 0.0182(6) 0.0056(5) 0.0048(5) 0.0051(6)
S 0.0165(7) 0.0205(9) 0.0287(7) 0.0107(6) 0.0092(6) 0.0087(6)
P 0.0153(7) 0.0186(9) 0.0172(6) 0.0056(6) 0.0053(5) 0.0077(6)
N1 0.016(2) 0.014(3) 0.023(2) 0.0082(19) 0.0050(18) 0.0047(19)
N2 0.012(2) 0.016(3) 0.025(2) 0.0061(19) -0.0004(19) 0.004(2)
C1 0.014(3) 0.012(3) 0.034(3) 0.006(2) 0.003(2) -0.009(2)
C2 0.017(3) 0.024(4) 0.024(3) 0.008(2) 0.001(2) -0.003(3)
C3 0.022(3) 0.007(3) 0.031(3) -0.002(2) 0.009(2) -0.003(2)
C4 0.015(3) 0.017(3) 0.027(3) 0.005(2) 0.006(2) -0.001(2)
C5 0.022(3) 0.023(4) 0.022(3) 0.009(2) 0.011(2) 0.004(3)
C6 0.014(3) 0.034(4) 0.027(3) 0.012(3) 0.013(2) 0.004(3)
C7 0.015(3) 0.037(4) 0.043(3) 0.018(3) 0.005(3) 0.009(3)
C8 0.020(3) 0.020(4) 0.034(3) 0.012(3) 0.007(2) 0.007(3)
C9 0.030(3) 0.026(4) 0.052(4) 0.014(3) 0.015(3) 0.011(3)
C10 0.031(3) 0.034(4) 0.033(3) 0.012(3) 0.005(3) 0.014(3)
C11 0.022(3) 0.020(3) 0.016(2) 0.005(2) 0.007(2) 0.009(2)
C12 0.017(3) 0.020(4) 0.026(3) 0.006(2) 0.005(2) 0.006(2)
C13 0.031(3) 0.028(4) 0.019(3) 0.006(2) -0.001(2) 0.001(3)
C14 0.040(4) 0.035(4) 0.023(3) 0.010(3) 0.008(3) 0.012(3)
C15 0.039(4) 0.027(4) 0.029(3) 0.008(3) 0.017(3) 0.010(3)
C16 0.021(3) 0.018(3) 0.025(3) 0.003(2) 0.007(2) 0.005(2)
C17 0.015(3) 0.010(3) 0.023(2) 0.005(2) 0.009(2) 0.003(2)
C18 0.025(3) 0.016(3) 0.022(3) 0.004(2) 0.000(2) 0.010(3)
C19 0.032(3) 0.021(4) 0.025(3) -0.001(2) 0.004(2) 0.012(3)
C20 0.029(3) 0.025(4) 0.029(3) 0.008(3) 0.005(3) 0.013(3)
C21 0.024(3) 0.021(4) 0.024(3) 0.007(2) 0.001(2) 0.008(3)
C22 0.019(3) 0.018(3) 0.022(3) 0.001(2) 0.008(2) 0.002(2)
C23 0.016(3) 0.024(4) 0.024(3) 0.009(2) 0.009(2) 0.008(2)
C24 0.016(3) 0.015(3) 0.020(2) 0.006(2) 0.001(2) 0.005(2)
C25 0.018(3) 0.011(3) 0.024(3) 0.003(2) 0.005(2) 0.004(2)
C26 0.020(3) 0.018(4) 0.023(3) 0.008(2) 0.000(2) 0.003(2)
C27 0.019(3) 0.026(4) 0.025(3) 0.005(3) -0.002(2) 0.005(3)
C28 0.029(3) 0.022(4) 0.034(3) 0.009(3) -0.001(3) 0.007(3)
C29 0.033(3) 0.031(4) 0.026(3) 0.014(3) -0.001(3) 0.003(3)
C30 0.023(3) 0.037(4) 0.022(3) 0.008(3) 0.002(2) 0.001(3)
C31 0.016(3) 0.019(4) 0.027(3) 0.005(2) 0.000(2) 0.000(2)
C32 0.041(4) 0.049(5) 0.052(4) 0.034(4) 0.007(3) 0.006(4)
Sb 0.0171(2) 0.0291(3) 0.02716(19) 0.00898(17) 0.01028(16) 0.00832(18)
F1 0.0290(18) 0.032(2) 0.049(2) 0.0157(17) 0.0265(16) 0.0156(16)
F2 0.0255(19) 0.076(3) 0.044(2) 0.012(2) 0.0195(16) 0.022(2)
F3 0.041(2) 0.113(4) 0.043(2) -0.010(2) 0.0017(18) 0.040(3)
F4 0.035(2) 0.121(4) 0.048(2) -0.005(2) 0.0073(19) 0.008(3)
F5 0.092(3) 0.044(3) 0.119(4) 0.043(3) 0.078(3) 0.024(3)
F6 0.055(3) 0.044(3) 0.110(3) 0.037(3) 0.042(2) 0.030(2)

loop_
_atom_type_symbol
_atom_type_description
_atom_type_scat_dispersion_real
_atom_type_scat_dispersion_imag
_atom_type_scat_source
C C 0.0033 0.0016 'International Tables Vol C Tables 4.2.6.8 and 6.1.1.4'
H H 0.0000 0.0000 'International Tables Vol C Tables 4.2.6.8 and 6.1.1.4'
N N 0.0061 0.0033 'International Tables Vol C Tables 4.2.6.8 and 6.1.1.4'
F F 0.0171 0.0103 'International Tables Vol C Tables 4.2.6.8 and 6.1.1.4'
P P 0.1023 0.0942 'International Tables Vol C Tables 4.2.6.8 and 6.1.1.4'
S S 0.1246 0.1234 'International Tables Vol C Tables 4.2.6.8 and 6.1.1.4'
Cl Cl 0.1484 0.1585 'International Tables Vol C Tables 4.2.6.8 and 6.1.1.4'
Sb Sb -0.5866 1.5461 'International Tables Vol C Tables 4.2.6.8 and 6.1.1.4'
Os Os -1.2165 7.6030 'International Tables Vol C Tables 4.2.6.8 and 6.1.1.4'

loop_
_geom_angle_atom_site_label_1
_geom_angle_atom_site_label_2
_geom_angle_atom_site_label_3
_geom_angle
_geom_angle_site_symmetry_1
_geom_angle_site_symmetry_3
_geom_angle_publ_flag
C3 Os C5 67.70(19) . . ?
C3 Os C2 37.59(19) . . ?
C5 Os C2 78.79(19) . . ?
C3 Os C4 37.56(17) . . ?
C5 Os C4 37.78(18) . . ?
C2 Os C4 67.30(18) . . ?
C3 Os C6 79.2(2) . . ?
C5 Os C6 36.74(18) . . ?
C2 Os C6 65.88(19) . . ?
C4 Os C6 67.08(19) . . ?
C3 Os C1 66.6(2) . . ?
C5 Os C1 66.36(18) . . ?
C2 Os C1 36.02(18) . . ?
C4 Os C1 78.91(18) . . ?
C6 Os C1 36.77(17) . . ?
C3 Os P 90.87(13) . . ?
C5 Os P 136.11(14) . . ?
C2 Os P 107.66(14) . . ?
C4 Os P 103.23(13) . . ?
C6 Os P 169.64(15) . . ?
C1 Os P 140.50(14) . . ?
C3 Os Cl 134.51(14) . . ?
C5 Os Cl 83.60(14) . . ?
C2 Os Cl 162.33(12) . . ?
C4 Os Cl 99.37(13) . . ?
C6 Os Cl 98.74(14) . . ?
C1 Os Cl 132.91(14) . . ?
P Os Cl 86.18(4) . . ?
C3 Os S 135.80(14) . . ?
C5 Os S 130.60(14) . . ?
C2 Os S 100.54(14) . . ?
C4 Os S 162.89(13) . . ?
C6 Os S 97.34(14) . . ?
C1 Os S 84.28(14) . . ?
P Os S 91.77(4) . . ?
Cl Os S 89.69(5) . . ?
C25 S Os 117.74(18) . . ?
C17 P C11 103.3(2) . . ?
C17 P C23 101.1(2) . . ?
C11 P C23 104.4(2) . . ?
C17 P Os 114.50(15) . . ?
C11 P Os 115.49(16) . . ?
C23 P Os 116.22(16) . . ?
C25 N1 C24 124.7(4) . . ?
C25 N1 H1N1 115(3) . . ?
C24 N1 H1N1 120(3) . . ?
C25 N2 C26 126.8(4) . . ?
C25 N2 H1N2 116(3) . . ?
C26 N2 H1N2 116(3) . . ?
C2 C1 C6 119.2(5) . . ?
C2 C1 C7 120.3(5) . . ?
C6 C1 C7 120.5(5) . . ?
C2 C1 Os 69.9(3) . . ?
C6 C1 Os 70.6(3) . . ?
C7 C1 Os 131.0(4) . . ?
C1 C2 C3 120.5(5) . . ?
C1 C2 Os 74.1(3) . . ?
C3 C2 Os 68.4(3) . . ?
C1 C2 H2 119.7 . . ?
C3 C2 H2 119.7 . . ?
Os C2 H2 130.3 . . ?
C2 C3 C4 121.9(5) . . ?
C2 C3 Os 74.0(3) . . ?
C4 C3 Os 74.4(3) . . ?
C2 C3 H3 119.0 . . ?
C4 C3 H3 119.0 . . ?
Os C3 H3 124.2 . . ?
C3 C4 C5 116.4(5) . . ?
C3 C4 C8 120.7(5) . . ?
C5 C4 C8 122.9(4) . . ?
C3 C4 Os 68.1(3) . . ?
C5 C4 Os 69.6(3) . . ?
C8 C4 Os 133.2(3) . . ?
C6 C5 C4 121.8(5) . . ?
C6 C5 Os 73.8(3) . . ?
C4 C5 Os 72.6(3) . . ?
C6 C5 H5 119.1 . . ?
C4 C5 H5 119.1 . . ?
Os C5 H5 126.4 . . ?
C5 C6 C1 119.8(5) . . ?
C5 C6 Os 69.4(3) . . ?
C1 C6 Os 72.7(3) . . ?
C5 C6 H6 120.1 . . ?
C1 C6 H6 120.1 . . ?
Os C6 H6 130.4 . . ?
C1 C7 H7A 109.5 . . ?
C1 C7 H7B 109.5 . . ?
H7A C7 H7B 109.5 . . ?
C1 C7 H7C 109.5 . . ?
H7A C7 H7C 109.5 . . ?
H7B C7 H7C 109.5 . . ?
C10 C8 C4 114.2(5) . . ?
C10 C8 C9 111.8(4) . . ?
C4 C8 C9 107.3(4) . . ?
C10 C8 H8 107.8 . . ?
C4 C8 H8 107.8 . . ?
C9 C8 H8 107.8 . . ?
C8 C9 H9A 109.5 . . ?
C8 C9 H9B 109.5 . . ?
H9A C9 H9B 109.5 . . ?
C8 C9 H9C 109.5 . . ?
H9A C9 H9C 109.5 . . ?
H9B C9 H9C 109.5 . . ?
C8 C10 H10A 109.5 . . ?
C8 C10 H10B 109.5 . . ?
H10A C10 H10B 109.5 . . ?
C8 C10 H10C 109.5 . . ?
H10A C10 H10C 109.5 . . ?
H10B C10 H10C 109.5 . . ?
C12 C11 C16 118.3(4) . . ?
C12 C11 P 121.5(4) . . ?
C16 C11 P 120.2(4) . . ?
C13 C12 C11 121.2(5) . . ?
C13 C12 H12 119.4 . . ?
C11 C12 H12 119.4 . . ?
C12 C13 C14 120.1(5) . . ?
C12 C13 H13 120.0 . . ?
C14 C13 H13 120.0 . . ?
C13 C14 C15 120.3(5) . . ?
C13 C14 H14 119.9 . . ?
C15 C14 H14 119.9 . . ?
C16 C15 C14 119.8(5) . . ?
C16 C15 H15 120.1 . . ?
C14 C15 H15 120.1 . . ?
C15 C16 C11 120.4(5) . . ?
C15 C16 H16 119.8 . . ?
C11 C16 H16 119.8 . . ?
C22 C17 C18 118.8(5) . . ?
C22 C17 P 119.7(4) . . ?
C18 C17 P 121.5(4) . . ?
C19 C18 C17 120.1(5) . . ?
C19 C18 H18 119.9 . . ?
C17 C18 H18 119.9 . . ?
C20 C19 C18 120.8(5) . . ?
C20 C19 H19 119.6 . . ?
C18 C19 H19 119.6 . . ?
C19 C20 C21 119.3(5) . . ?
C19 C20 H20 120.3 . . ?
C21 C20 H20 120.3 . . ?
C20 C21 C22 120.7(5) . . ?
C20 C21 H21 119.7 . . ?
C22 C21 H21 119.7 . . ?
C17 C22 C21 120.3(5) . . ?
C17 C22 H22 119.9 . . ?
C21 C22 H22 119.9 . . ?
C24 C23 P 114.3(3) . . ?
C24 C23 H23A 108.7 . . ?
P C23 H23A 108.7 . . ?
C24 C23 H23B 108.7 . . ?
P C23 H23B 108.7 . . ?
H23A C23 H23B 107.6 . . ?
N1 C24 C23 113.0(4) . . ?
N1 C24 H24A 109.0 . . ?
C23 C24 H24A 109.0 . . ?
N1 C24 H24B 109.0 . . ?
C23 C24 H24B 109.0 . . ?
H24A C24 H24B 107.8 . . ?
N1 C25 N2 119.2(4) . . ?
N1 C25 S 124.0(3) . . ?
N2 C25 S 116.8(4) . . ?
C31 C26 C27 120.2(5) . . ?
C31 C26 N2 121.1(5) . . ?
C27 C26 N2 118.6(5) . . ?
C28 C27 C26 119.0(5) . . ?
C28 C27 H27 120.5 . . ?
C26 C27 H27 120.5 . . ?
C29 C28 C27 121.6(5) . . ?
C29 C28 H28 119.2 . . ?
C27 C28 H28 119.2 . . ?
C28 C29 C30 118.4(5) . . ?
C28 C29 C32 121.5(6) . . ?
C30 C29 C32 120.1(6) . . ?
C31 C30 C29 121.4(5) . . ?
C31 C30 H30 119.3 . . ?
C29 C30 H30 119.3 . . ?
C26 C31 C30 119.3(5) . . ?
C26 C31 H31 120.3 . . ?
C30 C31 H31 120.3 . . ?
C29 C32 H32A 109.5 . . ?
C29 C32 H32B 109.5 . . ?
H32A C32 H32B 109.5 . . ?
C29 C32 H32C 109.5 . . ?
H32A C32 H32C 109.5 . . ?
H32B C32 H32C 109.5 . . ?
F4 Sb F6 90.3(2) . . ?
F4 Sb F5 89.8(2) . . ?
F6 Sb F5 179.70(16) . . ?
F4 Sb F3 179.05(16) . . ?
F6 Sb F3 90.0(2) . . ?
F5 Sb F3 89.9(2) . . ?
F4 Sb F1 90.41(15) . . ?
F6 Sb F1 89.60(14) . . ?
F5 Sb F1 90.11(15) . . ?
F3 Sb F1 90.50(15) . . ?
F4 Sb F2 89.83(16) . . ?
F6 Sb F2 88.93(16) . . ?
F5 Sb F2 91.35(16) . . ?
F3 Sb F2 89.27(15) . . ?
F1 Sb F2 178.52(15) . . ?

loop_
_geom_bond_atom_site_label_1
_geom_bond_atom_site_label_2
_geom_bond_distance
_geom_bond_site_symmetry_2
_geom_bond_publ_flag
Os C3 2.156(5) . ?
Os C5 2.197(4) . ?
Os C2 2.228(5) . ?
Os C4 2.238(5) . ?
Os C6 2.255(4) . ?
Os C1 2.282(5) . ?
Os P 2.3345(12) . ?
Os Cl 2.4101(13) . ?
Os S 2.4308(13) . ?
S C25 1.737(5) . ?
P C17 1.823(5) . ?
P C11 1.826(5) . ?
P C23 1.831(5) . ?
N1 C25 1.329(6) . ?
N1 C24 1.452(6) . ?
N1 H1N1 0.867(19) . ?
N2 C25 1.333(6) . ?
N2 C26 1.438(6) . ?
N2 H1N2 0.863(19) . ?
C1 C2 1.395(7) . ?
C1 C6 1.431(7) . ?
C1 C7 1.494(7) . ?
C2 C3 1.414(7) . ?
C2 H2 0.9500 . ?
C3 C4 1.417(6) . ?
C3 H3 0.9500 . ?
C4 C5 1.436(7) . ?
C4 C8 1.526(7) . ?
C5 C6 1.404(7) . ?
C5 H5 0.9500 . ?
C6 H6 0.9500 . ?
C7 H7A 0.9800 . ?
C7 H7B 0.9800 . ?
C7 H7C 0.9800 . ?
C8 C10 1.500(7) . ?
C8 C9 1.548(7) . ?
C8 H8 1.0000 . ?
C9 H9A 0.9800 . ?
C9 H9B 0.9800 . ?
C9 H9C 0.9800 . ?
C10 H10A 0.9800 . ?
C10 H10B 0.9800 . ?
C10 H10C 0.9800 . ?
C11 C12 1.391(7) . ?
C11 C16 1.410(6) . ?
C12 C13 1.375(6) . ?
C12 H12 0.9500 . ?
C13 C14 1.384(7) . ?
C13 H13 0.9500 . ?
C14 C15 1.387(7) . ?
C14 H14 0.9500 . ?
C15 C16 1.386(6) . ?
C15 H15 0.9500 . ?
C16 H16 0.9500 . ?
C17 C22 1.389(6) . ?
C17 C18 1.394(7) . ?
C18 C19 1.391(7) . ?
C18 H18 0.9500 . ?
C19 C20 1.375(7) . ?
C19 H19 0.9500 . ?
C20 C21 1.376(7) . ?
C20 H20 0.9500 . ?
C21 C22 1.392(7) . ?
C21 H21 0.9500 . ?
C22 H22 0.9500 . ?
C23 C24 1.504(7) . ?
C23 H23A 0.9900 . ?
C23 H23B 0.9900 . ?
C24 H24A 0.9900 . ?
C24 H24B 0.9900 . ?
C26 C31 1.387(7) . ?
C26 C27 1.399(7) . ?
C27 C28 1.390(7) . ?
C27 H27 0.9500 . ?
C28 C29 1.383(7) . ?
C28 H28 0.9500 . ?
C29 C30 1.389(8) . ?
C29 C32 1.510(7) . ?
C30 C31 1.389(7) . ?
C30 H30 0.9500 . ?
C31 H31 0.9500 . ?
C32 H32A 0.9800 . ?
C32 H32B 0.9800 . ?
C32 H32C 0.9800 . ?
Sb F4 1.828(4) . ?
Sb F6 1.849(4) . ?
Sb F5 1.853(4) . ?
Sb F3 1.856(4) . ?
Sb F1 1.876(3) . ?
Sb F2 1.879(3) . ?

loop_
_geom_torsion_atom_site_label_1
_geom_torsion_atom_site_label_2
_geom_torsion_atom_site_label_3
_geom_torsion_atom_site_label_4
_geom_torsion
_geom_torsion_site_symmetry_1
_geom_torsion_site_symmetry_2
_geom_torsion_site_symmetry_3
_geom_torsion_site_symmetry_4
_geom_torsion_publ_flag
C6 C1 C2 C3 -0.1(7) . . . . ?
C7 C1 C2 C3 178.8(5) . . . . ?
Os C1 C2 C3 52.3(4) . . . . ?
C6 C1 C2 Os -52.4(4) . . . . ?
C7 C1 C2 Os 126.5(5) . . . . ?
C1 C2 C3 C4 4.5(8) . . . . ?
Os C2 C3 C4 59.4(4) . . . . ?
C1 C2 C3 Os -54.9(5) . . . . ?
C2 C3 C4 C5 -7.5(7) . . . . ?
Os C3 C4 C5 51.7(4) . . . . ?
C2 C3 C4 C8 172.5(5) . . . . ?
Os C3 C4 C8 -128.2(5) . . . . ?
C2 C3 C4 Os -59.2(4) . . . . ?
C3 C4 C5 C6 6.6(7) . . . . ?
C8 C4 C5 C6 -173.5(5) . . . . ?
Os C4 C5 C6 57.5(4) . . . . ?
C3 C4 C5 Os -51.0(4) . . . . ?
C8 C4 C5 Os 129.0(5) . . . . ?
C4 C5 C6 C1 -2.5(8) . . . . ?
Os C5 C6 C1 54.4(4) . . . . ?
C4 C5 C6 Os -57.0(4) . . . . ?
C2 C1 C6 C5 -0.9(7) . . . . ?
C7 C1 C6 C5 -179.7(5) . . . . ?
Os C1 C6 C5 -52.9(4) . . . . ?
C2 C1 C6 Os 52.1(4) . . . . ?
C7 C1 C6 Os -126.8(5) . . . . ?
C3 C4 C8 C10 154.9(5) . . . . ?
C5 C4 C8 C10 -25.0(7) . . . . ?
Os C4 C8 C10 67.2(6) . . . . ?
C3 C4 C8 C9 -80.5(6) . . . . ?
C5 C4 C8 C9 99.5(6) . . . . ?
Os C4 C8 C9 -168.3(4) . . . . ?
C17 P C11 C12 127.8(5) . . . . ?
C23 P C11 C12 -126.8(5) . . . . ?
Os P C11 C12 2.0(5) . . . . ?
C17 P C11 C16 -50.6(5) . . . . ?
C23 P C11 C16 54.8(5) . . . . ?
Os P C11 C16 -176.4(4) . . . . ?
C16 C11 C12 C13 1.1(8) . . . . ?
P C11 C12 C13 -177.4(4) . . . . ?
C11 C12 C13 C14 -0.9(8) . . . . ?
C12 C13 C14 C15 0.1(9) . . . . ?
C13 C14 C15 C16 0.6(9) . . . . ?
C14 C15 C16 C11 -0.4(8) . . . . ?
C12 C11 C16 C15 -0.4(8) . . . . ?
P C11 C16 C15 178.0(4) . . . . ?
C11 P C17 C22 157.7(4) . . . . ?
C23 P C17 C22 49.9(4) . . . . ?
Os P C17 C22 -75.8(4) . . . . ?
C11 P C17 C18 -25.6(5) . . . . ?
C23 P C17 C18 -133.5(4) . . . . ?
Os P C17 C18 100.8(4) . . . . ?
C22 C17 C18 C19 -1.5(7) . . . . ?
P C17 C18 C19 -178.2(4) . . . . ?
C17 C18 C19 C20 0.1(8) . . . . ?
C18 C19 C20 C21 0.7(9) . . . . ?
C19 C20 C21 C22 0.0(8) . . . . ?
C18 C17 C22 C21 2.2(7) . . . . ?
P C17 C22 C21 178.9(4) . . . . ?
C20 C21 C22 C17 -1.4(8) . . . . ?
C17 P C23 C24 -168.5(3) . . . . ?
C11 P C23 C24 84.5(4) . . . . ?
Os P C23 C24 -43.9(4) . . . . ?
C25 N1 C24 C23 96.6(6) . . . . ?
P C23 C24 N1 -55.8(5) . . . . ?
C24 N1 C25 N2 175.3(5) . . . . ?
C24 N1 C25 S -1.2(8) . . . . ?
C26 N2 C25 N1 -3.6(8) . . . . ?
C26 N2 C25 S 173.1(4) . . . . ?
Os S C25 N1 -55.3(5) . . . . ?
Os S C25 N2 128.2(4) . . . . ?
C25 N2 C26 C31 55.9(8) . . . . ?
C25 N2 C26 C27 -125.7(6) . . . . ?
C31 C26 C27 C28 -0.7(8) . . . . ?
N2 C26 C27 C28 -179.0(5) . . . . ?
C26 C27 C28 C29 -1.2(8) . . . . ?
C27 C28 C29 C30 1.4(8) . . . . ?
C27 C28 C29 C32 -177.6(6) . . . . ?
C28 C29 C30 C31 0.4(8) . . . . ?
C32 C29 C30 C31 179.3(5) . . . . ?
C27 C26 C31 C30 2.4(8) . . . . ?
N2 C26 C31 C30 -179.3(5) . . . . ?
C29 C30 C31 C26 -2.3(8) . . . . ?
